data_7029170
loop_
_publ_author_name
'Levason, William'
'Reid, Gillian'
'Trayer, Jonathan'
'Zhang, Wenjian'

_publ_section_title
;
 Synthesis, properties and structures of NbOF3 complexes and comparisons
 with NbOCl3 analogues.
;
_journal_issue 9
_journal_name_full 'Dalton transactions (Cambridge, England : 2003)'
_journal_page_first 3649
_journal_page_last 3659
_journal_paper_doi 10.1039/c3dt53322k
_journal_volume 43
_journal_year 2014
_chemical_formula_moiety 'C26 H24 Cl3 Nb O3 P2, 0.5(C2 H3 N)'
_chemical_formula_sum 'C27 H25.5 Cl3 N0.5 Nb O3 P2'
_chemical_formula_weight 666.18
_chemical_name_systematic
; 
 trichloro(ethane-1,2-diylbis(diphenylphosphane) dioxide)oxidoniobium(V)
 acetonitrile solvate  
;
_space_group_crystal_system monoclinic
_space_group_IT_number 14
_space_group_name_Hall '-P 2yn'
_space_group_name_H-M_alt 'P 1 21/n 1'
_symmetry_space_group_name_Hall '-P 2yn'
_symmetry_space_group_name_H-M 'P 1 21/n 1'
_atom_sites_solution_hydrogens geom
_atom_sites_solution_primary direct
_atom_sites_solution_secondary difmap
_audit_creation_date 2013-11-06
_audit_creation_method 'SHELXL-97 + hand edit'
_cell_angle_alpha 90.00
_cell_angle_beta 92.519(8)
_cell_angle_gamma 90.00
_cell_formula_units_Z 4
_cell_length_a 10.752(2)
_cell_length_b 14.367(3)
_cell_length_c 18.048(4)
_cell_measurement_reflns_used 9536
_cell_measurement_temperature 100(2)
_cell_measurement_theta_max 34.9
_cell_measurement_theta_min 2.2
_cell_volume 2785.3(10)
_computing_cell_refinement 'CrystalClear-SM Expert 2.0 r13 (Rigaku, 2011)'
_computing_data_collection 'CrystalClear-SM Expert 2.0 r13 (Rigaku, 2011)'
_computing_data_reduction 'CrystalClear-SM Expert 2.0 r13 (Rigaku, 2011)'
_computing_molecular_graphics 'ORTEP-III (Farrugia, 1997)'
_computing_structure_refinement 'SHELXL-97 (Sheldrick, 2008)'
_computing_structure_solution 'SHELXS-97 (Sheldrick, 1997)'
_diffrn_ambient_temperature 100(2)
_diffrn_detector 'CCD plate'
_diffrn_detector_type 'Rigaku HG Saturn724+ (2x2 bin mode)'
_diffrn_measured_fraction_theta_full 0.996
_diffrn_measured_fraction_theta_max 0.996
_diffrn_measurement_device 'Four-circle \k diffractometer'
_diffrn_measurement_device_type 'Rigaku AFC12 '
_diffrn_measurement_method 'Profile data from \w-scans'
_diffrn_radiation_collimation 'Confocal mirrors, VHF VariMax '
_diffrn_radiation_type MoK\a
_diffrn_radiation_wavelength 0.71073
_diffrn_reflns_av_R_equivalents 0.0555
_diffrn_reflns_av_unetI/netI 0.0842
_diffrn_reflns_limit_h_max 13
_diffrn_reflns_limit_h_min -10
_diffrn_reflns_limit_k_max 14
_diffrn_reflns_limit_k_min -17
_diffrn_reflns_limit_l_max 22
_diffrn_reflns_limit_l_min -22
_diffrn_reflns_number 14141
_diffrn_reflns_theta_full 26.00
_diffrn_reflns_theta_max 26.00
_diffrn_reflns_theta_min 3.05
_diffrn_source 'Rotating anode X-ray tube'
_diffrn_source_type 'Rigaku FR-E+ Superbright'
_diffrn_standards_number 0
_exptl_absorpt_coefficient_mu 0.864
_exptl_absorpt_correction_T_max 1.000
_exptl_absorpt_correction_T_min 0.681
_exptl_absorpt_correction_type multi-scan
_exptl_absorpt_process_details
;Jacobson, R.A. (1998). REQAB. Private communication to the 
 Rigaku Corporation, Tokyo, Japan. 
;
_exptl_crystal_colour colourless
_exptl_crystal_density_diffrn 1.589
_exptl_crystal_density_method 'not measured'
_exptl_crystal_description block
_exptl_crystal_F_000 1348
_exptl_crystal_size_max 0.10
_exptl_crystal_size_mid 0.08
_exptl_crystal_size_min 0.06
_refine_diff_density_max 0.528
_refine_diff_density_min -0.513
_refine_diff_density_rms 0.109
_refine_ls_extinction_method none
_refine_ls_goodness_of_fit_ref 1.160
_refine_ls_hydrogen_treatment constr
_refine_ls_matrix_type full
_refine_ls_number_parameters 338
_refine_ls_number_reflns 5451
_refine_ls_number_restraints 2
_refine_ls_restrained_S_all 1.160
_refine_ls_R_factor_all 0.0721
_refine_ls_R_factor_gt 0.0591
_refine_ls_shift/su_max 0.002
_refine_ls_shift/su_mean 0.000
_refine_ls_structure_factor_coef Fsqd
_refine_ls_weighting_details 'w=1/[\s^2^(Fo^2^)+(0.0224P)^2^+2.9589P] where P=(Fo^2^+2Fc^2^)/3'
_refine_ls_weighting_scheme calc
_refine_ls_wR_factor_gt 0.0921
_refine_ls_wR_factor_ref 0.0968
_reflns_number_gt 4692
_reflns_number_total 5451
_reflns_threshold_expression I>2\s(I)
_cod_data_source_file c3dt53322k.txt
_cod_data_source_block 13rwz704
_cod_depositor_comments
;
The following automatic conversions were performed:

data name '_iucr_refine_instruction_details' was replaced with
'_iucr_refine_instructions_details' as specified in the replacement
file 'data/replacement-values/replacement_tags.lst'.

Automatic conversion script
Id: cif_correct_tags 9268 2022-04-12 08:56:07Z antanas 
;
_cod_original_cell_volume 2785.1(11)
_cod_original_formula_sum 'C27 H25.50 Cl3 N0.50 Nb O3 P2'
_cod_database_code 7029170

loop_
_symmetry_equiv_pos_as_xyz
'x, y, z'
'-x+1/2, y+1/2, -z+1/2'
'-x, -y, -z'
'x-1/2, -y-1/2, z-1/2'

loop_
_atom_site_label
_atom_site_type_symbol
_atom_site_fract_x
_atom_site_fract_y
_atom_site_fract_z
_atom_site_U_iso_or_equiv
_atom_site_adp_type
_atom_site_occupancy
_atom_site_symmetry_multiplicity
_atom_site_calc_flag
_atom_site_refinement_flags
Nb1 Nb 0.93124(3) 0.70023(3) 0.20301(2) 0.00821(11) Uani 1 1 d .
Cl1 Cl 1.13879(10) 0.65664(7) 0.18315(7) 0.0171(3) Uani 1 1 d .
Cl2 Cl 0.93921(10) 0.64003(7) 0.32841(6) 0.0136(2) Uani 1 1 d .
Cl3 Cl 0.91930(10) 0.79580(7) 0.09293(6) 0.0163(2) Uani 1 1 d .
P1 P 0.68016(10) 0.84732(7) 0.22703(6) 0.0085(2) Uani 1 1 d .
P2 P 1.00867(10) 0.92664(7) 0.28364(6) 0.0084(2) Uani 1 1 d .
O1 O 0.8603(3) 0.60447(19) 0.16509(16) 0.0127(7) Uani 1 1 d .
O2 O 0.7636(2) 0.76113(18) 0.22931(15) 0.0086(6) Uani 1 1 d .
O3 O 1.0091(2) 0.82660(18) 0.25847(16) 0.0114(7) Uani 1 1 d .
C1 C 0.6001(4) 0.8504(3) 0.3116(2) 0.0092(9) Uani 1 1 d .
C2 C 0.6429(4) 0.7956(3) 0.3714(2) 0.0122(9) Uani 1 1 d .
H2 H 0.7088 0.7525 0.3654 0.015 Uiso 1 1 calc R
C3 C 0.5894(4) 0.8042(3) 0.4394(2) 0.0149(10) Uani 1 1 d .
H3 H 0.6176 0.7663 0.4799 0.018 Uiso 1 1 calc R
C4 C 0.4950(4) 0.8678(3) 0.4484(3) 0.0163(10) Uani 1 1 d .
H4A H 0.4595 0.8742 0.4954 0.020 Uiso 1 1 calc R
C5 C 0.4515(4) 0.9225(3) 0.3893(3) 0.0153(10) Uani 1 1 d .
H5A H 0.3858 0.9655 0.3958 0.018 Uiso 1 1 calc R
C6 C 0.5036(4) 0.9144(3) 0.3209(2) 0.0119(10) Uani 1 1 d .
H6A H 0.4743 0.9520 0.2805 0.014 Uiso 1 1 calc R
C7 C 0.5702(4) 0.8444(3) 0.1490(2) 0.0101(9) Uani 1 1 d .
C8 C 0.4596(4) 0.7944(3) 0.1535(2) 0.0106(9) Uani 1 1 d .
H8A H 0.4396 0.7655 0.1988 0.013 Uiso 1 1 calc R
C9 C 0.3788(4) 0.7871(3) 0.0916(3) 0.0163(10) Uani 1 1 d .
H9A H 0.3032 0.7533 0.0947 0.020 Uiso 1 1 calc R
C10 C 0.4080(4) 0.8285(3) 0.0259(3) 0.0147(10) Uani 1 1 d .
H10A H 0.3527 0.8225 -0.0164 0.018 Uiso 1 1 calc R
C11 C 0.5170(4) 0.8790(3) 0.0205(3) 0.0157(10) Uani 1 1 d .
H11A H 0.5360 0.9079 -0.0249 0.019 Uiso 1 1 calc R
C12 C 0.5983(4) 0.8870(3) 0.0823(2) 0.0123(10) Uani 1 1 d .
H12A H 0.6733 0.9215 0.0790 0.015 Uiso 1 1 calc R
C13 C 0.7673(4) 0.9542(3) 0.2225(2) 0.0096(9) Uani 1 1 d .
H13A H 0.8183 0.9528 0.1782 0.011 Uiso 1 1 calc R
H13B H 0.7085 1.0070 0.2169 0.011 Uiso 1 1 calc R
C14 C 0.8529(4) 0.9700(3) 0.2918(2) 0.0105(9) Uani 1 1 d .
H14A H 0.8156 0.9393 0.3347 0.013 Uiso 1 1 calc R
H14B H 0.8571 1.0376 0.3024 0.013 Uiso 1 1 calc R
C15 C 1.0889(4) 0.9998(3) 0.2210(2) 0.0079(9) Uani 1 1 d .
C16 C 1.0546(4) 1.0924(3) 0.2056(3) 0.0142(10) Uani 1 1 d .
H16A H 0.9825 1.1180 0.2264 0.017 Uiso 1 1 calc R
C17 C 1.1257(4) 1.1462(3) 0.1601(3) 0.0189(11) Uani 1 1 d .
H17A H 1.1024 1.2088 0.1496 0.023 Uiso 1 1 calc R
C18 C 1.2305(4) 1.1092(3) 0.1300(3) 0.0174(11) Uani 1 1 d .
H18A H 1.2799 1.1468 0.0994 0.021 Uiso 1 1 calc R
C19 C 1.2642(4) 1.0182(3) 0.1439(3) 0.0215(12) Uani 1 1 d .
H19A H 1.3357 0.9929 0.1221 0.026 Uiso 1 1 calc R
C20 C 1.1943(4) 0.9633(3) 0.1894(3) 0.0180(11) Uani 1 1 d .
H20A H 1.2182 0.9007 0.1991 0.022 Uiso 1 1 calc R
C21 C 1.0825(4) 0.9370(3) 0.3742(3) 0.0128(10) Uani 1 1 d .
C22 C 1.1080(4) 0.8569(3) 0.4152(3) 0.0151(10) Uani 1 1 d .
H22A H 1.0870 0.7975 0.3952 0.018 Uiso 1 1 calc R
C23 C 1.1646(4) 0.8646(3) 0.4859(3) 0.0188(11) Uani 1 1 d .
H23A H 1.1820 0.8103 0.5145 0.023 Uiso 1 1 calc R
C24 C 1.1956(4) 0.9514(3) 0.5144(3) 0.0171(11) Uani 1 1 d .
H24A H 1.2361 0.9561 0.5621 0.020 Uiso 1 1 calc R
C25 C 1.1683(4) 1.0314(3) 0.4742(3) 0.0181(11) Uani 1 1 d .
H25A H 1.1879 1.0908 0.4948 0.022 Uiso 1 1 calc R
C26 C 1.1122(4) 1.0248(3) 0.4037(3) 0.0137(10) Uani 1 1 d .
H26A H 1.0940 1.0794 0.3757 0.016 Uiso 1 1 calc R
N1 N 0.8435(9) 0.0555(6) 0.0492(5) 0.033(2) Uani 0.50 1 d PD
C27 C 0.9242(19) 0.0220(19) 0.0238(19) 0.030(4) Uani 0.50 1 d PD
C28 C 1.0337(18) -0.0195(19) -0.0105(18) 0.030(4) Uani 0.50 1 d PD
H28A H 1.0606 0.0211 -0.0503 0.046 Uiso 0.50 1 calc PR
H28B H 1.0114 -0.0808 -0.0309 0.046 Uiso 0.50 1 calc PR
H28C H 1.1016 -0.0264 0.0272 0.046 Uiso 0.50 1 calc PR

loop_
_atom_site_aniso_label
_atom_site_aniso_U_11
_atom_site_aniso_U_22
_atom_site_aniso_U_33
_atom_site_aniso_U_23
_atom_site_aniso_U_13
_atom_site_aniso_U_12
Nb1 0.0097(2) 0.00781(18) 0.0072(2) -0.00087(16) 0.00080(15) -0.00069(16)
Cl1 0.0131(6) 0.0169(5) 0.0217(7) -0.0027(5) 0.0042(5) 0.0015(5)
Cl2 0.0168(6) 0.0139(5) 0.0096(6) 0.0015(4) -0.0032(5) -0.0025(5)
Cl3 0.0232(6) 0.0156(5) 0.0102(6) 0.0019(5) 0.0033(5) 0.0022(5)
P1 0.0079(5) 0.0108(5) 0.0068(6) 0.0006(5) 0.0012(5) 0.0004(5)
P2 0.0087(5) 0.0089(5) 0.0075(6) -0.0013(5) -0.0005(5) -0.0013(5)
O1 0.0131(16) 0.0125(15) 0.0123(18) -0.0013(13) -0.0018(13) -0.0019(13)
O2 0.0110(15) 0.0097(14) 0.0052(16) 0.0008(12) 0.0015(12) 0.0018(12)
O3 0.0085(15) 0.0093(14) 0.0166(18) -0.0037(13) 0.0012(13) -0.0014(12)
C1 0.008(2) 0.008(2) 0.011(2) 0.0010(18) 0.0023(18) -0.0047(17)
C2 0.005(2) 0.015(2) 0.017(3) 0.000(2) 0.0007(18) 0.0008(19)
C3 0.015(2) 0.021(2) 0.008(2) 0.002(2) 0.0002(19) 0.000(2)
C4 0.021(3) 0.020(2) 0.009(3) -0.002(2) 0.008(2) -0.007(2)
C5 0.016(2) 0.013(2) 0.017(3) -0.002(2) 0.009(2) 0.003(2)
C6 0.014(2) 0.014(2) 0.008(2) 0.0028(19) 0.0001(18) -0.0013(19)
C7 0.010(2) 0.009(2) 0.011(2) -0.0037(18) 0.0003(18) 0.0030(18)
C8 0.012(2) 0.011(2) 0.009(2) -0.0001(19) 0.0020(18) -0.0018(19)
C9 0.012(2) 0.014(2) 0.022(3) -0.001(2) -0.003(2) -0.002(2)
C10 0.017(2) 0.017(2) 0.010(3) -0.0029(19) -0.0027(19) -0.001(2)
C11 0.021(2) 0.015(2) 0.012(3) -0.001(2) -0.001(2) 0.003(2)
C12 0.015(2) 0.013(2) 0.010(3) 0.0018(19) 0.0021(19) -0.0014(19)
C13 0.007(2) 0.008(2) 0.014(2) 0.0047(18) 0.0010(18) -0.0002(17)
C14 0.008(2) 0.008(2) 0.016(3) -0.0006(19) 0.0049(18) -0.0020(18)
C15 0.007(2) 0.012(2) 0.004(2) 0.0003(17) -0.0025(17) -0.0031(18)
C16 0.014(2) 0.014(2) 0.015(3) 0.0014(19) 0.0003(19) 0.0003(19)
C17 0.020(3) 0.016(2) 0.020(3) 0.006(2) -0.002(2) -0.001(2)
C18 0.020(3) 0.018(2) 0.014(3) 0.001(2) 0.003(2) -0.008(2)
C19 0.020(3) 0.020(2) 0.026(3) 0.000(2) 0.017(2) 0.001(2)
C20 0.021(3) 0.010(2) 0.023(3) 0.000(2) 0.004(2) -0.001(2)
C21 0.007(2) 0.017(2) 0.015(3) -0.004(2) 0.0048(18) 0.0023(19)
C22 0.015(2) 0.013(2) 0.017(3) -0.002(2) -0.004(2) 0.0019(19)
C23 0.023(3) 0.020(2) 0.013(3) 0.003(2) -0.002(2) 0.005(2)
C24 0.013(2) 0.031(3) 0.007(3) -0.003(2) -0.0033(19) 0.005(2)
C25 0.018(3) 0.020(2) 0.016(3) -0.008(2) 0.001(2) -0.004(2)
C26 0.014(2) 0.015(2) 0.012(3) 0.000(2) -0.0022(19) 0.0011(19)
N1 0.039(6) 0.030(5) 0.029(6) 0.013(4) -0.008(5) -0.008(5)
C27 0.027(15) 0.029(5) 0.035(12) 0.022(6) -0.011(10) -0.021(8)
C28 0.027(15) 0.029(5) 0.035(12) 0.022(6) -0.011(10) -0.021(8)

loop_
_atom_type_symbol
_atom_type_description
_atom_type_scat_dispersion_real
_atom_type_scat_dispersion_imag
_atom_type_scat_source
C C 0.0033 0.0016 'International Tables Vol C Tables 4.2.6.8 and 6.1.1.4'
H H 0.0000 0.0000 'International Tables Vol C Tables 4.2.6.8 and 6.1.1.4'
N N 0.0061 0.0033 'International Tables Vol C Tables 4.2.6.8 and 6.1.1.4'
O O 0.0106 0.0060 'International Tables Vol C Tables 4.2.6.8 and 6.1.1.4'
P P 0.1023 0.0942 'International Tables Vol C Tables 4.2.6.8 and 6.1.1.4'
Cl Cl 0.1484 0.1585 'International Tables Vol C Tables 4.2.6.8 and 6.1.1.4'
Nb Nb -2.0727 0.6215 'International Tables Vol C Tables 4.2.6.8 and 6.1.1.4'

loop_
_geom_angle_atom_site_label_1
_geom_angle_atom_site_label_2
_geom_angle_atom_site_label_3
_geom_angle
O1 Nb1 O2 93.09(12)
O1 Nb1 O3 174.91(12)
O2 Nb1 O3 82.31(10)
O1 Nb1 Cl1 97.74(10)
O2 Nb1 Cl1 169.16(8)
O3 Nb1 Cl1 86.86(8)
O1 Nb1 Cl3 97.02(10)
O2 Nb1 Cl3 86.17(8)
O3 Nb1 Cl3 84.91(8)
Cl1 Nb1 Cl3 92.43(4)
O1 Nb1 Cl2 94.82(10)
O2 Nb1 Cl2 86.11(8)
O3 Nb1 Cl2 82.73(8)
Cl1 Nb1 Cl2 93.00(4)
Cl3 Nb1 Cl2 166.19(4)
O2 P1 C1 107.54(18)
O2 P1 C7 111.54(17)
C1 P1 C7 110.2(2)
O2 P1 C13 112.70(18)
C1 P1 C13 106.8(2)
C7 P1 C13 108.01(19)
O3 P2 C21 110.32(18)
O3 P2 C15 111.18(19)
C21 P2 C15 108.68(19)
O3 P2 C14 111.72(17)
C21 P2 C14 105.8(2)
C15 P2 C14 108.93(19)
P1 O2 Nb1 148.11(17)
P2 O3 Nb1 155.49(17)
C2 C1 C6 119.9(4)
C2 C1 P1 119.4(3)
C6 C1 P1 120.4(3)
C3 C2 C1 119.9(4)
C3 C2 H2 120.0
C1 C2 H2 120.0
C4 C3 C2 120.0(4)
C4 C3 H3 120.0
C2 C3 H3 120.0
C3 C4 C5 120.5(4)
C3 C4 H4A 119.7
C5 C4 H4A 119.7
C6 C5 C4 120.1(4)
C6 C5 H5A 119.9
C4 C5 H5A 119.9
C5 C6 C1 119.5(4)
C5 C6 H6A 120.2
C1 C6 H6A 120.2
C8 C7 C12 119.5(4)
C8 C7 P1 120.0(3)
C12 C7 P1 120.4(3)
C9 C8 C7 119.8(4)
C9 C8 H8A 120.1
C7 C8 H8A 120.1
C10 C9 C8 120.1(4)
C10 C9 H9A 119.9
C8 C9 H9A 119.9
C9 C10 C11 120.8(4)
C9 C10 H10A 119.6
C11 C10 H10A 119.6
C10 C11 C12 119.5(4)
C10 C11 H11A 120.3
C12 C11 H11A 120.3
C11 C12 C7 120.2(4)
C11 C12 H12A 119.9
C7 C12 H12A 119.9
C14 C13 P1 112.5(3)
C14 C13 H13A 109.1
P1 C13 H13A 109.1
C14 C13 H13B 109.1
P1 C13 H13B 109.1
H13A C13 H13B 107.8
C13 C14 P2 114.1(3)
C13 C14 H14A 108.7
P2 C14 H14A 108.7
C13 C14 H14B 108.7
P2 C14 H14B 108.7
H14A C14 H14B 107.6
C20 C15 C16 119.1(4)
C20 C15 P2 117.4(3)
C16 C15 P2 123.4(3)
C17 C16 C15 120.0(4)
C17 C16 H16A 120.0
C15 C16 H16A 120.0
C18 C17 C16 120.1(4)
C18 C17 H17A 120.0
C16 C17 H17A 120.0
C19 C18 C17 120.5(4)
C19 C18 H18A 119.8
C17 C18 H18A 119.8
C18 C19 C20 120.2(4)
C18 C19 H19A 119.9
C20 C19 H19A 119.9
C19 C20 C15 120.1(4)
C19 C20 H20A 120.0
C15 C20 H20A 120.0
C22 C21 C26 120.5(4)
C22 C21 P2 119.1(3)
C26 C21 P2 120.4(3)
C21 C22 C23 119.3(4)
C21 C22 H22A 120.3
C23 C22 H22A 120.3
C24 C23 C22 120.0(4)
C24 C23 H23A 120.0
C22 C23 H23A 120.0
C25 C24 C23 120.8(4)
C25 C24 H24A 119.6
C23 C24 H24A 119.6
C24 C25 C26 119.8(4)
C24 C25 H25A 120.1
C26 C25 H25A 120.1
C25 C26 C21 119.6(4)
C25 C26 H26A 120.2
C21 C26 H26A 120.2
N1 C27 C28 178.1(15)
C27 C28 H28A 109.5
C27 C28 H28B 109.5
H28A C28 H28B 109.5
C27 C28 H28C 109.5
H28A C28 H28C 109.5
H28B C28 H28C 109.5

loop_
_geom_bond_atom_site_label_1
_geom_bond_atom_site_label_2
_geom_bond_distance
Nb1 O1 1.702(3)
Nb1 O2 2.077(3)
Nb1 O3 2.219(3)
Nb1 Cl1 2.3602(12)
Nb1 Cl3 2.4136(12)
Nb1 Cl2 2.4210(13)
P1 O2 1.528(3)
P1 C1 1.786(4)
P1 C7 1.799(4)
P1 C13 1.802(4)
P2 O3 1.507(3)
P2 C21 1.792(5)
P2 C15 1.793(4)
P2 C14 1.799(4)
C1 C2 1.397(6)
C1 C6 1.402(6)
C2 C3 1.383(6)
C2 H2 0.9500
C3 C4 1.381(6)
C3 H3 0.9500
C4 C5 1.390(6)
C4 H4A 0.9500
C5 C6 1.382(6)
C5 H5A 0.9500
C6 H6A 0.9500
C7 C8 1.394(5)
C7 C12 1.396(6)
C8 C9 1.388(6)
C8 H8A 0.9500
C9 C10 1.376(6)
C9 H9A 0.9500
C10 C11 1.385(6)
C10 H10A 0.9500
C11 C12 1.390(6)
C11 H11A 0.9500
C12 H12A 0.9500
C13 C14 1.538(6)
C13 H13A 0.9900
C13 H13B 0.9900
C14 H14A 0.9900
C14 H14B 0.9900
C15 C20 1.394(6)
C15 C16 1.404(6)
C16 C17 1.383(6)
C16 H16A 0.9500
C17 C18 1.379(6)
C17 H17A 0.9500
C18 C19 1.377(6)
C18 H18A 0.9500
C19 C20 1.384(6)
C19 H19A 0.9500
C20 H20A 0.9500
C21 C22 1.388(6)
C21 C26 1.400(6)
C22 C23 1.394(6)
C22 H22A 0.9500
C23 C24 1.384(6)
C23 H23A 0.9500
C24 C25 1.384(6)
C24 H24A 0.9500
C25 C26 1.387(6)
C25 H25A 0.9500
C26 H26A 0.9500
N1 C27 1.108(18)
C27 C28 1.479(12)
C28 H28A 0.9800
C28 H28B 0.9800
C28 H28C 0.9800

loop_
_geom_torsion_atom_site_label_1
_geom_torsion_atom_site_label_2
_geom_torsion_atom_site_label_3
_geom_torsion_atom_site_label_4
_geom_torsion
P1 C13 C14 P2 92.7(3)
